data_4135257
loop_
_publ_author_name
'Bennett, Steven H.'
'Fawcett, Alexander'
'Denton, Elliott H.'
'Biberger, Tobias'
'Fasano, Valerio'
'Winter, Nils'
'Aggarwal, Varinder K.'

_publ_section_title
;
 Difunctionalization of C-C \s-Bonds Enabled by the Reaction of
 Bicyclo[1.1.0]butyl Boronate Complexes with Electrophiles: Reaction
 Development, Scope, and Stereochemical Origins.
;
_journal_issue 39
_journal_name_full 'Journal of the American Chemical Society'
_journal_page_first 16766
_journal_page_last 16775
_journal_paper_doi 10.1021/jacs.0c07357
_journal_volume 142
_journal_year 2020
_chemical_absolute_configuration unk
_chemical_formula_moiety 'C26 H33 B O3'
_chemical_formula_sum 'C26 H33 B O3'
_chemical_formula_weight 404.33
_space_group_crystal_system monoclinic
_space_group_IT_number 4
_space_group_name_Hall 'P 2yb'
_space_group_name_H-M_alt 'P 1 21 1'
_atom_sites_solution_hydrogens geom
_atom_sites_solution_primary dual
_audit_creation_date 2018-10-30
_audit_creation_method
;
Olex2 1.2
(compiled 2018.05.29 svn.r3508 for OlexSys, GUI svn.r5506)
;
_cell_angle_alpha 90
_cell_angle_beta 91.013(2)
_cell_angle_gamma 90
_cell_formula_units_Z 2
_cell_length_a 10.0127(3)
_cell_length_b 11.0765(4)
_cell_length_c 10.3165(4)
_cell_measurement_reflns_used 3064
_cell_measurement_temperature 100(2)
_cell_measurement_theta_max 27.75
_cell_measurement_theta_min 2.70
_cell_volume 1143.98(7)
_computing_cell_refinement 'SAINT V8.38A (Bruker, 2016)'
_computing_data_collection 'Bruker Apex suite'
_computing_data_reduction 'SAINT V8.38A (Bruker, 2016)'
_computing_molecular_graphics 'Olex2 (Dolomanov et al., 2009)'
_computing_publication_material 'Olex2 (Dolomanov et al., 2009)'
_computing_structure_refinement 'ShelXL (Sheldrick, 2015)'
_computing_structure_solution 'ShelXT (Sheldrick, 2015)'
_diffrn_ambient_temperature 100(2)
_diffrn_detector 'Bruker area detector'
_diffrn_detector_type 'CCD area detector'
_diffrn_measured_fraction_theta_full 1.000
_diffrn_measured_fraction_theta_max 0.998
_diffrn_measurement_device 'Bruker Apex II kappa CCD area detector'
_diffrn_measurement_device_type 'Bruker APEX-II CCD'
_diffrn_measurement_method '\f and \w scans'
_diffrn_radiation_monochromator graphite
_diffrn_radiation_type MoK\a
_diffrn_radiation_wavelength 0.71073
_diffrn_reflns_av_R_equivalents 0.0330
_diffrn_reflns_av_unetI/netI 0.0519
_diffrn_reflns_Laue_measured_fraction_full 1.000
_diffrn_reflns_Laue_measured_fraction_max 0.998
_diffrn_reflns_limit_h_max 13
_diffrn_reflns_limit_h_min -13
_diffrn_reflns_limit_k_max 13
_diffrn_reflns_limit_k_min -14
_diffrn_reflns_limit_l_max 13
_diffrn_reflns_limit_l_min -13
_diffrn_reflns_number 10464
_diffrn_reflns_point_group_measured_fraction_full 0.959
_diffrn_reflns_point_group_measured_fraction_max 0.940
_diffrn_reflns_theta_full 25.242
_diffrn_reflns_theta_max 27.868
_diffrn_reflns_theta_min 1.974
_diffrn_source 'fine-focus sealed tube'
_diffrn_standards_number 0
_exptl_absorpt_coefficient_mu 0.074
_exptl_absorpt_correction_T_max 0.7456
_exptl_absorpt_correction_T_min 0.6118
_exptl_absorpt_correction_type multi-scan
_exptl_absorpt_process_details
'SADABS-2016/2 (Bruker,2016/2) was used for absorption correction. wR2(int) was 0.0638 before and 0.0448 after correction. The Ratio of minimum to maximum transmission is 0.8205. The \l/2 correction factor is Not present.'
_exptl_crystal_colour colourless
_exptl_crystal_colour_primary colourless
_exptl_crystal_density_diffrn 1.174
_exptl_crystal_description needle
_exptl_crystal_F_000 436
_exptl_crystal_size_max 0.574
_exptl_crystal_size_mid 0.334
_exptl_crystal_size_min 0.208
_refine_diff_density_max 0.249
_refine_diff_density_min -0.178
_refine_diff_density_rms 0.040
_refine_ls_extinction_method none
_refine_ls_goodness_of_fit_ref 1.015
_refine_ls_hydrogen_treatment constr
_refine_ls_matrix_type full
_refine_ls_number_parameters 276
_refine_ls_number_reflns 5128
_refine_ls_number_restraints 1
_refine_ls_restrained_S_all 1.015
_refine_ls_R_factor_all 0.0528
_refine_ls_R_factor_gt 0.0417
_refine_ls_shift/su_max 0.000
_refine_ls_shift/su_mean 0.000
_refine_ls_structure_factor_coef Fsqd
_refine_ls_weighting_details 'w=1/[\s^2^(Fo^2^)+(0.0338P)^2^+0.1767P] where P=(Fo^2^+2Fc^2^)/3'
_refine_ls_weighting_scheme calc
_refine_ls_wR_factor_gt 0.0813
_refine_ls_wR_factor_ref 0.0868
_reflns_Friedel_coverage 0.792
_reflns_Friedel_fraction_full 0.913
_reflns_Friedel_fraction_max 0.876
_reflns_number_gt 4414
_reflns_number_total 5128
_reflns_threshold_expression 'I > 2\s(I)'
_cod_data_source_file ja0c07357_si_006.cif
_cod_data_source_block testm1
_cod_depositor_comments 'Adding full bibliography for 4135252--4135257.cif.'
_cod_database_code 4135257
_shelx_shelxl_version_number 2017/1
_shelx_space_group_comment
;
The symmetry employed for this shelxl refinement is uniquely defined
by the following loop, which should always be used as a source of
symmetry information in preference to the above space-group names.
They are only intended as comments.
;
_shelx_estimated_absorpt_t_max 0.985
_shelx_estimated_absorpt_t_min 0.959
_olex2_refinement_description
;
1. Fixed Uiso
 At 1.2 times of:
  All C(H) groups, All C(H,H) groups
 At 1.5 times of:
  All C(H,H,H) groups
2.a Ternary CH refined with riding coordinates:
 C7(H7), C10(H10)
2.b Secondary CH2 refined with riding coordinates:
 C9(H9A,H9B), C11(H11A,H11B), C19(H19A,H19B)
2.c Aromatic/amide H refined with riding coordinates:
 C1(H1), C2(H2), C3(H3), C4(H4), C5(H5), C14(H14), C15(H15), C16(H16),
 C17(H17), C18(H18)
2.d Idealised Me refined as rotating group:
 C20(H20A,H20B,H20C), C23(H23A,H23B,H23C), C24(H24A,H24B,H24C), C25(H25A,H25B,
 H25C), C26(H26A,H26B,H26C)
;
_olex2_submission_special_instructions 'No special instructions were received'

loop_
_space_group_symop_operation_xyz
'x, y, z'
'-x, y+1/2, -z'

loop_
_atom_site_label
_atom_site_type_symbol
_atom_site_fract_x
_atom_site_fract_y
_atom_site_fract_z
_atom_site_U_iso_or_equiv
_atom_site_adp_type
_atom_site_occupancy
_atom_site_site_symmetry_order
_atom_site_calc_flag
_atom_site_refinement_flags_posn
_atom_site_refinement_flags_adp
_atom_site_refinement_flags_occupancy
_atom_site_disorder_assembly
_atom_site_disorder_group
O1 O 0.86688(17) 0.86802(15) 0.28172(17) 0.0239(4) Uani 1 1 d . . . . .
O2 O 0.43388(15) 0.47516(15) 0.34357(15) 0.0178(3) Uani 1 1 d . . . . .
O3 O 0.54549(15) 0.47140(15) 0.15207(15) 0.0189(4) Uani 1 1 d . . . . .
C1 C 0.8998(2) 0.3403(2) 0.4840(2) 0.0191(5) Uani 1 1 d . . . . .
H1 H 0.960931 0.402682 0.506691 0.023 Uiso 1 1 calc R . . . .
C2 C 0.9479(3) 0.2245(2) 0.4624(2) 0.0223(5) Uani 1 1 d . . . . .
H2 H 1.040843 0.208372 0.471127 0.027 Uiso 1 1 calc R . . . .
C3 C 0.8603(2) 0.1326(2) 0.4282(2) 0.0202(5) Uani 1 1 d . . . . .
H3 H 0.892705 0.053631 0.411536 0.024 Uiso 1 1 calc R . . . .
C4 C 0.7250(2) 0.1572(2) 0.4184(2) 0.0208(5) Uani 1 1 d . . . . .
H4 H 0.664272 0.094484 0.395568 0.025 Uiso 1 1 calc R . . . .
C5 C 0.6770(2) 0.2728(2) 0.4418(2) 0.0181(5) Uani 1 1 d . . . . .
H5 H 0.583654 0.287917 0.436346 0.022 Uiso 1 1 calc R . . . .
C6 C 0.7647(2) 0.3670(2) 0.4731(2) 0.0148(5) Uani 1 1 d . . . . .
C7 C 0.7170(2) 0.4964(2) 0.4872(2) 0.0151(5) Uani 1 1 d . . . . .
H7 H 0.795594 0.543890 0.519881 0.018 Uiso 1 1 calc R . . . .
C8 C 0.6802(2) 0.5484(2) 0.3527(2) 0.0149(5) Uani 1 1 d . . . . .
C9 C 0.6676(2) 0.6903(2) 0.3454(2) 0.0166(5) Uani 1 1 d . . . . .
H9A H 0.575076 0.719391 0.330399 0.020 Uiso 1 1 calc R . . . .
H9B H 0.710761 0.732991 0.419331 0.020 Uiso 1 1 calc R . . . .
C10 C 0.7524(2) 0.6875(2) 0.2222(2) 0.0158(5) Uani 1 1 d . . . . .
H10 H 0.693841 0.684283 0.142774 0.019 Uiso 1 1 calc R . . . .
C11 C 0.8011(2) 0.5586(2) 0.2608(2) 0.0159(5) Uani 1 1 d . . . . .
H11A H 0.798661 0.499982 0.188294 0.019 Uiso 1 1 calc R . . . .
H11B H 0.888949 0.557392 0.306311 0.019 Uiso 1 1 calc R . . . .
C12 C 0.8591(2) 0.7820(2) 0.2083(2) 0.0170(5) Uani 1 1 d . . . . .
C13 C 0.9584(2) 0.7662(2) 0.1023(2) 0.0175(5) Uani 1 1 d . . . . .
C14 C 1.0698(2) 0.8420(2) 0.1022(2) 0.0202(5) Uani 1 1 d . . . . .
H14 H 1.080743 0.901171 0.168192 0.024 Uiso 1 1 calc R . . . .
C15 C 1.1647(3) 0.8316(2) 0.0065(3) 0.0235(6) Uani 1 1 d . . . . .
H15 H 1.241111 0.882396 0.007993 0.028 Uiso 1 1 calc R . . . .
C16 C 1.1477(3) 0.7470(2) -0.0912(2) 0.0244(6) Uani 1 1 d . . . . .
H16 H 1.211370 0.741444 -0.158121 0.029 Uiso 1 1 calc R . . . .
C17 C 1.0382(3) 0.6702(2) -0.0916(2) 0.0242(6) Uani 1 1 d . . . . .
H17 H 1.027561 0.611306 -0.157900 0.029 Uiso 1 1 calc R . . . .
C18 C 0.9443(2) 0.6798(2) 0.0049(2) 0.0207(5) Uani 1 1 d . . . . .
H18 H 0.869581 0.626970 0.004649 0.025 Uiso 1 1 calc R . . . .
C19 C 0.6070(2) 0.5122(2) 0.5877(2) 0.0182(5) Uani 1 1 d . . . . .
H19A H 0.574490 0.596589 0.584868 0.022 Uiso 1 1 calc R . . . .
H19B H 0.531038 0.458739 0.564681 0.022 Uiso 1 1 calc R . . . .
C20 C 0.6555(3) 0.4831(3) 0.7246(2) 0.0256(6) Uani 1 1 d . . . . .
H20A H 0.679972 0.397543 0.729980 0.038 Uiso 1 1 calc GR . . . .
H20B H 0.584174 0.500084 0.785783 0.038 Uiso 1 1 calc GR . . . .
H20C H 0.733701 0.532863 0.746271 0.038 Uiso 1 1 calc GR . . . .
C21 C 0.3311(2) 0.4612(2) 0.2418(2) 0.0190(5) Uani 1 1 d . . . . .
C22 C 0.4145(2) 0.4167(2) 0.1250(2) 0.0189(5) Uani 1 1 d . . . . .
C23 C 0.2269(3) 0.3735(3) 0.2895(3) 0.0291(6) Uani 1 1 d . . . . .
H23A H 0.270042 0.297243 0.313966 0.044 Uiso 1 1 calc GR . . . .
H23B H 0.160484 0.358736 0.220428 0.044 Uiso 1 1 calc GR . . . .
H23C H 0.182689 0.407874 0.365086 0.044 Uiso 1 1 calc GR . . . .
C24 C 0.2706(3) 0.5857(2) 0.2199(3) 0.0267(6) Uani 1 1 d . . . . .
H24A H 0.237608 0.617139 0.302143 0.040 Uiso 1 1 calc GR . . . .
H24B H 0.196319 0.579743 0.157053 0.040 Uiso 1 1 calc GR . . . .
H24C H 0.338803 0.640265 0.186391 0.040 Uiso 1 1 calc GR . . . .
C25 C 0.4363(3) 0.2809(2) 0.1236(3) 0.0267(6) Uani 1 1 d . . . . .
H25A H 0.502448 0.260455 0.058279 0.040 Uiso 1 1 calc GR . . . .
H25B H 0.351735 0.240222 0.102616 0.040 Uiso 1 1 calc GR . . . .
H25C H 0.468754 0.254410 0.209201 0.040 Uiso 1 1 calc GR . . . .
C26 C 0.3636(3) 0.4598(2) -0.0065(2) 0.0248(6) Uani 1 1 d . . . . .
H26A H 0.369502 0.548012 -0.010739 0.037 Uiso 1 1 calc GR . . . .
H26B H 0.270338 0.434858 -0.019037 0.037 Uiso 1 1 calc GR . . . .
H26C H 0.418033 0.424310 -0.074758 0.037 Uiso 1 1 calc GR . . . .
B1 B 0.5525(3) 0.4943(2) 0.2833(3) 0.0164(5) Uani 1 1 d . . . . .

loop_
_atom_site_aniso_label
_atom_site_aniso_U_11
_atom_site_aniso_U_22
_atom_site_aniso_U_33
_atom_site_aniso_U_23
_atom_site_aniso_U_13
_atom_site_aniso_U_12
O1 0.0282(10) 0.0169(9) 0.0266(9) -0.0050(7) 0.0017(8) -0.0029(7)
O2 0.0136(8) 0.0236(9) 0.0162(8) 0.0001(7) -0.0022(6) -0.0009(7)
O3 0.0159(8) 0.0231(9) 0.0177(8) -0.0027(7) 0.0003(7) -0.0045(7)
C1 0.0159(12) 0.0181(12) 0.0233(13) -0.0019(10) -0.0003(10) -0.0010(9)
C2 0.0163(12) 0.0224(13) 0.0283(14) 0.0015(10) 0.0002(10) 0.0047(10)
C3 0.0242(13) 0.0149(11) 0.0215(13) 0.0023(10) 0.0018(10) 0.0046(9)
C4 0.0220(13) 0.0159(12) 0.0244(13) -0.0001(10) -0.0015(10) -0.0045(10)
C5 0.0112(11) 0.0196(12) 0.0234(13) 0.0026(10) -0.0004(9) -0.0005(9)
C6 0.0144(11) 0.0170(11) 0.0130(10) 0.0006(9) 0.0011(9) 0.0008(9)
C7 0.0125(10) 0.0142(11) 0.0184(11) -0.0009(9) -0.0006(9) 0.0009(9)
C8 0.0145(11) 0.0134(11) 0.0170(12) -0.0010(9) 0.0019(9) 0.0010(9)
C9 0.0166(12) 0.0145(11) 0.0189(12) -0.0010(9) 0.0009(9) 0.0013(9)
C10 0.0169(12) 0.0143(11) 0.0161(11) -0.0002(9) -0.0010(9) 0.0004(9)
C11 0.0153(12) 0.0135(11) 0.0190(12) -0.0011(9) 0.0010(9) 0.0000(9)
C12 0.0189(12) 0.0142(11) 0.0176(11) 0.0032(10) -0.0045(9) 0.0027(9)
C13 0.0204(12) 0.0140(11) 0.0181(12) 0.0041(9) -0.0028(9) 0.0019(9)
C14 0.0204(12) 0.0159(11) 0.0242(13) 0.0034(10) -0.0029(10) -0.0020(10)
C15 0.0220(13) 0.0206(12) 0.0278(14) 0.0072(10) -0.0020(11) -0.0041(10)
C16 0.0238(13) 0.0277(14) 0.0218(13) 0.0076(11) 0.0050(11) 0.0014(11)
C17 0.0299(15) 0.0227(13) 0.0201(13) 0.0008(10) 0.0000(11) -0.0023(11)
C18 0.0215(13) 0.0202(12) 0.0202(12) 0.0011(10) -0.0017(10) -0.0034(10)
C19 0.0177(12) 0.0195(12) 0.0175(12) -0.0004(9) 0.0007(10) 0.0031(9)
C20 0.0268(13) 0.0303(14) 0.0199(13) 0.0024(11) 0.0028(10) 0.0057(12)
C21 0.0156(11) 0.0248(13) 0.0165(11) 0.0007(10) -0.0023(9) -0.0012(10)
C22 0.0171(12) 0.0216(12) 0.0182(12) -0.0019(10) -0.0001(10) -0.0046(9)
C23 0.0207(13) 0.0405(17) 0.0260(14) 0.0019(12) 0.0008(11) -0.0102(12)
C24 0.0229(13) 0.0310(15) 0.0259(14) -0.0025(11) -0.0043(11) 0.0064(11)
C25 0.0261(15) 0.0225(13) 0.0314(15) -0.0066(11) -0.0033(12) -0.0029(11)
C26 0.0278(13) 0.0287(14) 0.0179(12) 0.0006(11) -0.0024(10) -0.0068(11)
B1 0.0195(13) 0.0110(12) 0.0188(13) 0.0014(10) 0.0013(10) 0.0020(10)

loop_
_atom_type_symbol
_atom_type_description
_atom_type_scat_dispersion_real
_atom_type_scat_dispersion_imag
_atom_type_scat_source
C C 0.0033 0.0016 'International Tables Vol C Tables 4.2.6.8 and 6.1.1.4'
H H 0.0000 0.0000 'International Tables Vol C Tables 4.2.6.8 and 6.1.1.4'
B B 0.0013 0.0007 'International Tables Vol C Tables 4.2.6.8 and 6.1.1.4'
O O 0.0106 0.0060 'International Tables Vol C Tables 4.2.6.8 and 6.1.1.4'

loop_
_geom_angle_atom_site_label_1
_geom_angle_atom_site_label_2
_geom_angle_atom_site_label_3
_geom_angle
_geom_angle_site_symmetry_1
_geom_angle_site_symmetry_3
_geom_angle_publ_flag
B1 O2 C21 107.16(18) . . ?
B1 O3 C22 107.04(17) . . ?
C2 C1 H1 119.2 . . ?
C6 C1 H1 119.2 . . ?
C6 C1 C2 121.6(2) . . ?
C1 C2 H2 120.0 . . ?
C3 C2 C1 119.9(2) . . ?
C3 C2 H2 120.0 . . ?
C2 C3 H3 120.4 . . ?
C4 C3 C2 119.3(2) . . ?
C4 C3 H3 120.4 . . ?
C3 C4 H4 119.7 . . ?
C3 C4 C5 120.6(2) . . ?
C5 C4 H4 119.7 . . ?
C4 C5 H5 119.7 . . ?
C4 C5 C6 120.7(2) . . ?
C6 C5 H5 119.7 . . ?
C1 C6 C5 117.8(2) . . ?
C1 C6 C7 120.1(2) . . ?
C5 C6 C7 122.0(2) . . ?
C6 C7 H7 106.4 . . ?
C6 C7 C8 109.72(18) . . ?
C6 C7 C19 113.72(19) . . ?
C8 C7 H7 106.4 . . ?
C19 C7 H7 106.4 . . ?
C19 C7 C8 113.72(18) . . ?
C7 C8 C9 115.65(19) . . ?
C7 C8 C11 113.55(18) . . ?
C7 C8 B1 116.57(19) . . ?
C11 C8 C9 87.79(16) . . ?
C11 C8 B1 112.63(19) . . ?
B1 C8 C9 107.11(18) . . ?
C8 C9 H9A 113.9 . . ?
C8 C9 H9B 113.9 . . ?
H9A C9 H9B 111.1 . . ?
C10 C9 C8 88.53(16) . . ?
C10 C9 H9A 113.9 . . ?
C10 C9 H9B 113.9 . . ?
C9 C10 H10 110.7 . . ?
C9 C10 C11 89.02(17) . . ?
C11 C10 H10 110.7 . . ?
C12 C10 C9 117.87(19) . . ?
C12 C10 H10 110.7 . . ?
C12 C10 C11 116.27(19) . . ?
C8 C11 C10 88.76(16) . . ?
C8 C11 H11A 113.9 . . ?
C8 C11 H11B 113.9 . . ?
C10 C11 H11A 113.9 . . ?
C10 C11 H11B 113.9 . . ?
H11A C11 H11B 111.1 . . ?
O1 C12 C10 121.5(2) . . ?
O1 C12 C13 120.5(2) . . ?
C13 C12 C10 118.0(2) . . ?
C14 C13 C12 118.1(2) . . ?
C18 C13 C12 123.0(2) . . ?
C18 C13 C14 118.9(2) . . ?
C13 C14 H14 119.7 . . ?
C15 C14 C13 120.5(2) . . ?
C15 C14 H14 119.7 . . ?
C14 C15 H15 120.1 . . ?
C16 C15 C14 119.9(2) . . ?
C16 C15 H15 120.1 . . ?
C15 C16 H16 119.9 . . ?
C15 C16 C17 120.2(2) . . ?
C17 C16 H16 119.9 . . ?
C16 C17 H17 120.1 . . ?
C18 C17 C16 119.8(2) . . ?
C18 C17 H17 120.1 . . ?
C13 C18 H18 119.7 . . ?
C17 C18 C13 120.6(2) . . ?
C17 C18 H18 119.7 . . ?
C7 C19 H19A 109.1 . . ?
C7 C19 H19B 109.1 . . ?
H19A C19 H19B 107.8 . . ?
C20 C19 C7 112.47(19) . . ?
C20 C19 H19A 109.1 . . ?
C20 C19 H19B 109.1 . . ?
C19 C20 H20A 109.5 . . ?
C19 C20 H20B 109.5 . . ?
C19 C20 H20C 109.5 . . ?
H20A C20 H20B 109.5 . . ?
H20A C20 H20C 109.5 . . ?
H20B C20 H20C 109.5 . . ?
O2 C21 C22 102.03(18) . . ?
O2 C21 C23 108.30(19) . . ?
O2 C21 C24 106.48(19) . . ?
C23 C21 C22 115.5(2) . . ?
C23 C21 C24 110.8(2) . . ?
C24 C21 C22 112.9(2) . . ?
O3 C22 C21 102.21(18) . . ?
O3 C22 C25 106.4(2) . . ?
O3 C22 C26 109.01(19) . . ?
C25 C22 C21 113.5(2) . . ?
C26 C22 C21 114.6(2) . . ?
C26 C22 C25 110.4(2) . . ?
C21 C23 H23A 109.5 . . ?
C21 C23 H23B 109.5 . . ?
C21 C23 H23C 109.5 . . ?
H23A C23 H23B 109.5 . . ?
H23A C23 H23C 109.5 . . ?
H23B C23 H23C 109.5 . . ?
C21 C24 H24A 109.5 . . ?
C21 C24 H24B 109.5 . . ?
C21 C24 H24C 109.5 . . ?
H24A C24 H24B 109.5 . . ?
H24A C24 H24C 109.5 . . ?
H24B C24 H24C 109.5 . . ?
C22 C25 H25A 109.5 . . ?
C22 C25 H25B 109.5 . . ?
C22 C25 H25C 109.5 . . ?
H25A C25 H25B 109.5 . . ?
H25A C25 H25C 109.5 . . ?
H25B C25 H25C 109.5 . . ?
C22 C26 H26A 109.5 . . ?
C22 C26 H26B 109.5 . . ?
C22 C26 H26C 109.5 . . ?
H26A C26 H26B 109.5 . . ?
H26A C26 H26C 109.5 . . ?
H26B C26 H26C 109.5 . . ?
O2 B1 O3 112.9(2) . . ?
O2 B1 C8 123.9(2) . . ?
O3 B1 C8 123.0(2) . . ?

loop_
_geom_bond_atom_site_label_1
_geom_bond_atom_site_label_2
_geom_bond_distance
_geom_bond_site_symmetry_2
_geom_bond_publ_flag
O1 C12 1.219(3) . ?
O2 C21 1.465(3) . ?
O2 B1 1.367(3) . ?
O3 C22 1.467(3) . ?
O3 B1 1.378(3) . ?
C1 H1 0.9500 . ?
C1 C2 1.389(3) . ?
C1 C6 1.388(3) . ?
C2 H2 0.9500 . ?
C2 C3 1.386(3) . ?
C3 H3 0.9500 . ?
C3 C4 1.384(3) . ?
C4 H4 0.9500 . ?
C4 C5 1.390(3) . ?
C5 H5 0.9500 . ?
C5 C6 1.398(3) . ?
C6 C7 1.519(3) . ?
C7 H7 1.0000 . ?
C7 C8 1.541(3) . ?
C7 C19 1.536(3) . ?
C8 C9 1.578(3) . ?
C8 C11 1.555(3) . ?
C8 B1 1.573(3) . ?
C9 H9A 0.9900 . ?
C9 H9B 0.9900 . ?
C9 C10 1.541(3) . ?
C10 H10 1.0000 . ?
C10 C11 1.558(3) . ?
C10 C12 1.504(3) . ?
C11 H11A 0.9900 . ?
C11 H11B 0.9900 . ?
C12 C13 1.501(3) . ?
C13 C14 1.396(3) . ?
C13 C18 1.393(3) . ?
C14 H14 0.9500 . ?
C14 C15 1.387(4) . ?
C15 H15 0.9500 . ?
C15 C16 1.384(4) . ?
C16 H16 0.9500 . ?
C16 C17 1.388(3) . ?
C17 H17 0.9500 . ?
C17 C18 1.385(3) . ?
C18 H18 0.9500 . ?
C19 H19A 0.9900 . ?
C19 H19B 0.9900 . ?
C19 C20 1.520(3) . ?
C20 H20A 0.9800 . ?
C20 H20B 0.9800 . ?
C20 H20C 0.9800 . ?
C21 C22 1.558(3) . ?
C21 C23 1.514(3) . ?
C21 C24 1.521(3) . ?
C22 C25 1.520(3) . ?
C22 C26 1.518(3) . ?
C23 H23A 0.9800 . ?
C23 H23B 0.9800 . ?
C23 H23C 0.9800 . ?
C24 H24A 0.9800 . ?
C24 H24B 0.9800 . ?
C24 H24C 0.9800 . ?
C25 H25A 0.9800 . ?
C25 H25B 0.9800 . ?
C25 H25C 0.9800 . ?
C26 H26A 0.9800 . ?
C26 H26B 0.9800 . ?
C26 H26C 0.9800 . ?
